data_7009642
loop_
_publ_author_name
'Ma, Jian-Fang'
'Liu, Jing-Fu'
'Xing, Yan'
'Jia, Heng-Qing'
'Lin, Yong-Hua'

_publ_section_title
;
 Networks with hexagonal circuits in co-ordination polymers of metal
 ions (ZnII, CdII) with 1,1'-(1,4-butanediyl)bis(imidazole)
;
_journal_issue 14
_journal_name_full 'Journal of the Chemical Society, Dalton Transactions'
_journal_page_first 2403
_journal_paper_doi 10.1039/b002433n
_journal_year 2000
_chemical_formula_sum 'C15 H35 N6 O11 S Zn'
_chemical_formula_weight 572.92
_chemical_name_systematic
; 
 ? 
;
_space_group_IT_number 14
_symmetry_cell_setting monoclinic
_symmetry_space_group_name_Hall '-P 2yn'
_symmetry_space_group_name_H-M 'P 1 21/n 1'
_atom_sites_solution_hydrogens geom
_atom_sites_solution_primary direct
_atom_sites_solution_secondary difmap
_audit_creation_method SHELXL
_cell_angle_alpha 90.00
_cell_angle_beta 91.45(3)
_cell_angle_gamma 90.00
_cell_formula_units_Z 4
_cell_length_a 12.285(3)
_cell_length_b 16.375(3)
_cell_length_c 12.407(3)
_cell_measurement_reflns_used 27
_cell_measurement_temperature 293(2)
_cell_measurement_theta_max 10.56
_cell_measurement_theta_min 5.23
_cell_volume 2495.1(10)
_computing_structure_refinement 'SHELXL-93 (Sheldrick, 1993)'
_computing_structure_solution 'SHELXS-86 (Sheldrick, 1990)'
_diffrn_ambient_temperature 293(2)
_diffrn_measurement_device 'Siemens P4 diffractometer'
_diffrn_measurement_method \w--2\q
_diffrn_radiation_monochromator graphite
_diffrn_radiation_source 'fine-focus sealed tube'
_diffrn_radiation_type 'Mo K\a'
_diffrn_radiation_wavelength 0.71073
_diffrn_reflns_av_R_equivalents 0.0359
_diffrn_reflns_av_sigmaI/netI 0.0857
_diffrn_reflns_limit_h_max 14
_diffrn_reflns_limit_h_min -1
_diffrn_reflns_limit_k_max 19
_diffrn_reflns_limit_k_min -1
_diffrn_reflns_limit_l_max 14
_diffrn_reflns_limit_l_min -14
_diffrn_reflns_number 5604
_diffrn_reflns_theta_max 25.01
_diffrn_reflns_theta_min 2.06
_diffrn_standards_decay_% 0
_diffrn_standards_interval_count 100
_diffrn_standards_number 3
_exptl_absorpt_coefficient_mu 1.132
_exptl_absorpt_correction_T_max 0.30843
_exptl_absorpt_correction_T_min 0.21371
_exptl_absorpt_correction_type psi-scan
_exptl_crystal_colour colorless
_exptl_crystal_density_diffrn 1.525
_exptl_crystal_density_method 'not measured'
_exptl_crystal_description prism
_exptl_crystal_F_000 1204
_exptl_crystal_size_max 0.46
_exptl_crystal_size_mid 0.38
_exptl_crystal_size_min 0.32
_refine_diff_density_max 0.629
_refine_diff_density_min -0.547
_refine_diff_density_rms 0.086
_refine_ls_extinction_method none
_refine_ls_goodness_of_fit_all 0.905
_refine_ls_goodness_of_fit_ref 1.101
_refine_ls_hydrogen_treatment constr
_refine_ls_matrix_type full
_refine_ls_number_parameters 334
_refine_ls_number_reflns 4388
_refine_ls_number_restraints 0
_refine_ls_restrained_S_all 0.905
_refine_ls_restrained_S_obs 1.101
_refine_ls_R_factor_all 0.0844
_refine_ls_R_factor_gt 0.0513
_refine_ls_shift/esd_max 0.001
_refine_ls_shift/esd_mean 0.000
_refine_ls_structure_factor_coef Fsqd
_refine_ls_weighting_details 'w=1/[\s^2^(Fo^2^)+(0.0769P)^2^+0.0000P] where P=(Fo^2^+2Fc^2^)/3'
_refine_ls_weighting_scheme calc
_refine_ls_wR_factor_all 0.1373
_refine_ls_wR_factor_ref 0.1282
_reflns_number_observed 2705
_reflns_number_total 4388
_reflns_observed_criterion >2sigma(I)
_cod_data_source_file b002433n.txt
_cod_data_source_block (1)
_cod_depositor_comments
;
The following automatic conversions were performed:
'_symmetry_cell_setting' value 'Monoclinic' changed to 'monoclinic'
according to '/home/saulius/struct/CIF-dictionaries/cif_core.dic'
dictionary named 'cif_core.dic' version 2.4.1 from 2010-06-29.

Automatic conversion script
Id: cif_fix_enum 1527 2010-12-29 10:47:43Z saulius 

The following automatic conversions were performed:

'_refine_ls_weighting_scheme' value 'calc
w=1/[\s^2^(Fo^2^)+(0.0769P)^2^+0.0000P] where P=(Fo^2^+2Fc^2^)/3' was
changed to 'calc'. New tag '_refine_ls_weighting_details' was
created. The value of the new tag was set to
'w=1/[\s^2^(Fo^2^)+(0.0769P)^2^+0.0000P] where P=(Fo^2^+2Fc^2^)/3'.

Automatic conversion script
Id: cif_fix_values 3143 2015-03-26 13:38:13Z robertas 
;
_cod_original_cell_volume 2495.1(9)
_cod_original_sg_symbol_H-M P2(1)/n
_cod_database_code 7009642

loop_
_symmetry_equiv_pos_as_xyz
'x, y, z'
'-x+1/2, y+1/2, -z+1/2'
'-x, -y, -z'
'x-1/2, -y-1/2, z-1/2'

loop_
_atom_site_aniso_label
_atom_site_aniso_U_11
_atom_site_aniso_U_22
_atom_site_aniso_U_33
_atom_site_aniso_U_23
_atom_site_aniso_U_13
_atom_site_aniso_U_12
Zn1 0.0440(3) 0.0347(3) 0.0320(3) 0.0044(3) 0.0021(2) 0.0016(3)
S1 0.0364(7) 0.0426(7) 0.0330(6) -0.0029(5) -0.0059(5) -0.0036(6)
O1 0.111(4) 0.105(4) 0.047(2) 0.012(2) -0.034(2) -0.065(3)
O2 0.098(7) 0.075(6) 0.023(4) 0.006(4) 0.005(4) -0.005(6)
O2' 0.074(7) 0.144(10) 0.069(7) -0.038(7) 0.032(5) -0.013(7)
O3 0.126(9) 0.045(5) 0.125(9) 0.012(6) 0.035(8) 0.039(6)
O3' 0.079(6) 0.060(6) 0.106(8) 0.016(5) 0.002(6) -0.024(5)
O4 0.044(5) 0.089(7) 0.057(5) 0.007(5) 0.000(4) -0.003(5)
O4' 0.073(7) 0.067(7) 0.082(7) -0.013(5) -0.037(6) 0.024(5)
N1 0.040(2) 0.036(2) 0.031(2) 0.002(2) -0.003(2) 0.004(2)
N2 0.042(2) 0.047(2) 0.034(2) 0.011(2) -0.003(2) 0.007(2)
N3 0.043(2) 0.038(2) 0.032(2) -0.005(2) 0.001(2) 0.005(2)
N4 0.051(3) 0.043(2) 0.041(2) -0.005(2) 0.006(2) 0.000(2)
N5 0.039(2) 0.034(2) 0.031(2) 0.002(2) -0.001(2) -0.002(2)
N6 0.044(2) 0.040(2) 0.038(2) 0.005(2) 0.010(2) 0.001(2)
C1 0.051(3) 0.040(3) 0.041(3) -0.003(2) 0.003(2) 0.007(2)
C2 0.056(3) 0.034(3) 0.059(4) 0.002(3) 0.002(3) 0.005(2)
C3 0.041(3) 0.042(3) 0.033(3) 0.004(2) -0.005(2) 0.003(2)
C4 0.059(3) 0.072(4) 0.042(3) 0.023(3) 0.007(3) 0.013(3)
C5 0.064(4) 0.073(4) 0.049(3) 0.027(3) -0.003(3) 0.007(3)
C6 0.051(3) 0.044(3) 0.039(3) -0.003(2) -0.001(2) 0.002(3)
C7 0.056(3) 0.049(3) 0.043(3) -0.008(3) -0.011(2) 0.015(3)
C8 0.053(3) 0.071(4) 0.057(4) -0.005(3) -0.009(3) 0.020(3)
C9 0.069(4) 0.049(3) 0.047(3) -0.011(3) 0.025(3) -0.002(3)
C10 0.056(3) 0.047(3) 0.047(3) -0.008(3) 0.017(3) -0.001(3)
C11 0.048(3) 0.063(3) 0.039(3) 0.007(3) -0.014(2) -0.006(3)
C12 0.062(3) 0.062(4) 0.034(3) 0.015(3) -0.006(3) -0.009(3)
C13 0.043(3) 0.041(3) 0.036(3) 0.002(2) -0.002(2) 0.002(2)
C14 0.051(3) 0.051(3) 0.059(3) 0.003(3) 0.020(3) 0.000(3)
C15 0.056(3) 0.051(3) 0.054(3) 0.008(3) 0.022(3) -0.006(3)
OW1 0.051(2) 0.050(2) 0.039(2) -0.004(2) -0.012(2) -0.006(2)
OW2 0.117(4) 0.120(5) 0.105(4) 0.029(4) 0.030(3) 0.026(4)
OW3 0.119(4) 0.092(4) 0.069(3) 0.008(3) 0.009(3) 0.023(3)
OW4 0.131(4) 0.109(4) 0.076(3) -0.003(3) 0.024(3) 0.003(4)
OW5 0.120(4) 0.080(3) 0.101(4) -0.002(3) 0.042(3) -0.023(3)
OW6 0.118(4) 0.079(3) 0.095(4) -0.001(3) 0.025(3) 0.013(3)
OW7 0.077(3) 0.086(3) 0.091(3) -0.012(3) 0.019(3) 0.007(3)

loop_
_atom_site_label
_atom_site_type_symbol
_atom_site_fract_x
_atom_site_fract_y
_atom_site_fract_z
_atom_site_U_iso_or_equiv
_atom_site_thermal_displace_type
_atom_site_occupancy
_atom_site_calc_flag
_atom_site_refinement_flags
_atom_site_disorder_group
Zn1 Zn 0.74913(4) 0.78052(3) 0.81522(4) 0.0369(2) Uani 1 d . .
S1 S 0.57294(10) 0.67820(8) 0.62473(9) 0.0374(3) Uani 1 d . .
O1 O 0.6300(4) 0.7224(3) 0.7100(3) 0.088(2) Uani 1 d . .
O2 O 0.6103(8) 0.7170(6) 0.5224(6) 0.065(2) Uani 0.50 d P .
O2' O 0.6373(8) 0.6483(9) 0.5357(8) 0.095(3) Uani 0.50 d P .
O3 O 0.6077(10) 0.5987(5) 0.6344(9) 0.098(3) Uani 0.50 d P .
O3' O 0.5192(8) 0.6069(6) 0.6759(8) 0.082(3) Uani 0.50 d P .
O4 O 0.4559(7) 0.6829(7) 0.6235(7) 0.063(2) Uani 0.50 d P .
O4' O 0.4912(8) 0.7311(6) 0.5876(9) 0.075(3) Uani 0.50 d P .
N1 N 0.7191(3) 0.8852(2) 0.7359(3) 0.0355(9) Uani 1 d . .
N2 N 0.6877(3) 0.9628(2) 0.5948(3) 0.0411(10) Uani 1 d . .
N3 N 0.8784(3) 0.7213(2) 0.7567(3) 0.0377(9) Uani 1 d . .
N4 N 0.9819(3) 0.6545(2) 0.6455(3) 0.0449(10) Uani 1 d . .
N5 N 0.6808(3) 0.7257(2) 0.9400(3) 0.0348(9) Uani 1 d . .
N6 N 0.5642(3) 0.6543(2) 1.0340(3) 0.0406(10) Uani 1 d . .
C1 C 0.7372(4) 0.9648(3) 0.7633(4) 0.0442(12) Uani 1 d . .
H1 H 0.7601(4) 0.9830(3) 0.8312(4) 0.080 Uiso 1 calc R .
C2 C 0.7171(4) 1.0130(3) 0.6775(4) 0.0496(13) Uani 1 d . .
H2 H 0.7222(4) 1.0696(3) 0.6753(4) 0.080 Uiso 1 calc R .
C3 C 0.6888(4) 0.8870(3) 0.6322(4) 0.0389(11) Uani 1 d . .
H3 H 0.6709(4) 0.8411(3) 0.5914(4) 0.080 Uiso 1 calc R .
C4 C 0.6564(4) 0.9867(4) 0.4847(4) 0.057(2) Uani 1 d . .
H4A H 0.6568(4) 0.9389(4) 0.4387(4) 0.080 Uiso 1 calc R .
H4B H 0.7096(4) 1.0250(4) 0.4580(4) 0.080 Uiso 1 calc R .
C5 C 0.5444(4) 1.0258(4) 0.4786(5) 0.062(2) Uani 1 d . .
H5A H 0.5470(4) 1.0767(4) 0.5185(5) 0.080 Uiso 1 calc R .
H5B H 0.5270(4) 1.0388(4) 0.4039(5) 0.080 Uiso 1 calc R .
C6 C 0.8839(4) 0.6873(3) 0.6604(4) 0.0447(12) Uani 1 d . .
H6 H 0.8270(4) 0.6863(3) 0.6096(4) 0.080 Uiso 1 calc R .
C7 C 0.9785(4) 0.7097(3) 0.8048(4) 0.0494(13) Uani 1 d . .
H7 H 0.9991(4) 0.7274(3) 0.8736(4) 0.080 Uiso 1 calc R .
C8 C 1.0427(5) 0.6685(4) 0.7370(5) 0.060(2) Uani 1 d . .
H8 H 1.1146(5) 0.6527(4) 0.7502(5) 0.080 Uiso 1 calc R .
C9 C 1.0178(5) 0.6102(3) 0.5496(4) 0.0544(15) Uani 1 d . .
H9A H 1.0967(5) 0.6106(3) 0.5483(4) 0.080 Uiso 1 calc R .
H9B H 0.9905(5) 0.6379(3) 0.4853(4) 0.080 Uiso 1 calc R .
C10 C 0.9777(4) 0.5227(3) 0.5487(4) 0.0497(14) Uani 1 d . .
H10A H 0.8988(4) 0.5219(3) 0.5453(4) 0.080 Uiso 1 calc R .
H10B H 1.0016(4) 0.4955(3) 0.6146(4) 0.080 Uiso 1 calc R .
C11 C 0.7231(4) 0.7114(3) 1.0418(4) 0.0503(13) Uani 1 d . .
H11 H 0.7906(4) 0.7297(3) 1.0674(4) 0.080 Uiso 1 calc R .
C12 C 0.6534(4) 0.6677(3) 1.0984(4) 0.0526(14) Uani 1 d . .
H12 H 0.6638(4) 0.6496(3) 1.1690(4) 0.080 Uiso 1 calc R .
C13 C 0.5846(4) 0.6893(3) 0.9386(4) 0.0400(11) Uani 1 d . .
H13 H 0.5370(4) 0.6881(3) 0.8791(4) 0.080 Uiso 1 calc R .
C14 C 0.4674(4) 0.6060(3) 1.0591(5) 0.0530(14) Uani 1 d . .
H14A H 0.4093(4) 0.6189(3) 1.0075(5) 0.080 Uiso 1 calc R .
H14B H 0.4430(4) 0.6209(3) 1.1302(5) 0.080 Uiso 1 calc R .
C15 C 0.4893(5) 0.5161(3) 1.0563(4) 0.0531(14) Uani 1 d . .
H15A H 0.4273(5) 0.4874(3) 1.0849(4) 0.080 Uiso 1 calc R .
H15B H 0.5520(5) 0.5042(3) 1.1028(4) 0.080 Uiso 1 calc R .
OW1 O 0.8581(3) 0.8533(2) 0.9303(3) 0.0466(9) Uani 1 d . .
OW2 O 0.7906(5) 0.7346(4) 0.4036(5) 0.113(2) Uani 1 d . .
OW3 O 0.7156(4) 1.0164(3) 1.2303(4) 0.093(2) Uani 1 d . .
OW4 O 0.8144(4) 1.0123(3) 1.0366(4) 0.105(2) Uani 1 d . .
OW5 O 1.0036(4) 0.9480(3) 0.8298(4) 0.100(2) Uani 1 d . .
OW6 O 0.4226(4) 0.8498(3) 0.7614(4) 0.097(2) Uani 1 d . .
OW7 O 0.3218(4) 0.6271(3) 0.7862(4) 0.0845(14) Uani 1 d . .

loop_
_atom_type_symbol
_atom_type_description
_atom_type_scat_dispersion_real
_atom_type_scat_dispersion_imag
_atom_type_scat_source
C C 0.0033 0.0016 'International Tables Vol C Tables 4.2.6.8 and 6.1.1.4'
H H 0.0000 0.0000 'International Tables Vol C Tables 4.2.6.8 and 6.1.1.4'
N N 0.0061 0.0033 'International Tables Vol C Tables 4.2.6.8 and 6.1.1.4'
O O 0.0106 0.0060 'International Tables Vol C Tables 4.2.6.8 and 6.1.1.4'
S S 0.1246 0.1234 'International Tables Vol C Tables 4.2.6.8 and 6.1.1.4'
Zn Zn 0.2839 1.4301 'International Tables Vol C Tables 4.2.6.8 and 6.1.1.4'

loop_
_geom_angle_atom_site_label_1
_geom_angle_atom_site_label_2
_geom_angle_atom_site_label_3
_geom_angle
_geom_angle_site_symmetry_1
_geom_angle_site_symmetry_3
_geom_angle_publ_flag
N5 Zn1 N1 133.61(15) . . yes
N5 Zn1 N3 114.5(2) . . yes
N1 Zn1 N3 111.9(2) . . yes
N5 Zn1 O1 88.8(2) . . yes
N1 Zn1 O1 88.1(2) . . yes
N3 Zn1 O1 95.7(2) . . yes
N5 Zn1 OW1 90.06(14) . . yes
N1 Zn1 OW1 87.62(14) . . yes
N3 Zn1 OW1 91.24(14) . . yes
O1 Zn1 OW1 172.8(2) . . yes
O3 S1 O4' 146.7(7) . . ?
O3 S1 O4 111.0(7) . . ?
O4' S1 O4 41.7(5) . . ?
O3 S1 O1 105.5(6) . . ?
O4' S1 O1 105.2(4) . . ?
O4 S1 O1 116.5(4) . . ?
O3 S1 O2' 64.9(7) . . ?
O4' S1 O2' 110.9(7) . . ?
O4 S1 O2' 124.7(5) . . ?
O1 S1 O2' 117.3(5) . . ?
O3 S1 O3' 50.3(5) . . ?
O4' S1 O3' 107.7(7) . . ?
O4 S1 O3' 66.0(6) . . ?
O1 S1 O3' 107.0(4) . . ?
O2' S1 O3' 108.3(7) . . ?
O3 S1 O2 111.9(6) . . ?
O4' S1 O2 72.0(6) . . ?
O4 S1 O2 107.2(5) . . ?
O1 S1 O2 104.7(4) . . ?
O2' S1 O2 47.0(5) . . ?
O3' S1 O2 147.0(5) . . ?
S1 O1 Zn1 166.2(3) . . ?
O2' O2 S1 64.6(6) . . ?
O2' O2 O4' 107.7(8) . . ?
S1 O2 O4' 51.1(4) . . ?
O2 O2' S1 68.4(7) . . ?
O2 O2' O3 123.2(9) . . ?
S1 O2' O3 54.9(5) . . ?
O3' O3 S1 69.8(6) . . ?
O3' O3 O2' 120.9(10) . . ?
S1 O3 O2' 60.2(6) . . ?
O3 O3' S1 59.9(6) . . ?
O3 O3' O4 110.1(8) . . ?
S1 O3' O4 55.5(4) . . ?
O4' O4 S1 66.8(7) . . ?
O4' O4 O3' 125.3(10) . . ?
S1 O4 O3' 58.5(5) . . ?
O4 O4' S1 71.5(8) . . ?
O4 O4' O2 119.1(10) . . ?
S1 O4' O2 56.9(5) . . ?
C3 N1 C1 105.1(4) . . ?
C3 N1 Zn1 122.4(3) . . ?
C1 N1 Zn1 131.9(3) . . ?
C3 N2 C2 107.6(4) . . ?
C3 N2 C4 125.3(5) . . ?
C2 N2 C4 127.1(4) . . ?
C6 N3 C7 105.6(4) . . ?
C6 N3 Zn1 126.0(3) . . ?
C7 N3 Zn1 128.3(3) . . ?
C6 N4 C8 107.1(4) . . ?
C6 N4 C9 126.8(5) . . ?
C8 N4 C9 126.0(5) . . ?
C13 N5 C11 104.6(4) . . ?
C13 N5 Zn1 125.9(3) . . ?
C11 N5 Zn1 129.3(3) . . ?
C13 N6 C12 106.5(4) . . ?
C13 N6 C14 125.9(4) . . ?
C12 N6 C14 127.4(4) . . ?
C2 C1 N1 109.8(5) . . ?
C1 C2 N2 106.5(4) . . ?
N2 C3 N1 111.0(4) . . ?
N2 C4 C5 112.0(4) . . ?
C5 C5 C4 114.6(6) 3_676 . ?
N3 C6 N4 111.2(4) . . ?
C8 C7 N3 109.4(5) . . ?
C7 C8 N4 106.7(5) . . ?
N4 C9 C10 111.6(4) . . ?
C9 C10 C10 110.0(5) . 3_766 ?
C12 C11 N5 110.1(4) . . ?
C11 C12 N6 107.2(4) . . ?
N5 C13 N6 111.6(4) . . ?
N6 C14 C15 112.2(4) . . ?
C14 C15 C15 113.4(6) . 3_667 ?

loop_
_geom_bond_atom_site_label_1
_geom_bond_atom_site_label_2
_geom_bond_distance
_geom_bond_site_symmetry_2
_geom_bond_publ_flag
Zn1 N5 1.993(4) . yes
Zn1 N1 2.007(4) . yes
Zn1 N3 2.012(4) . yes
Zn1 O1 2.157(4) . yes
Zn1 OW1 2.270(3) . yes
S1 O3 1.374(8) . ?
S1 O4' 1.395(8) . ?
S1 O4 1.440(8) . ?
S1 O1 1.448(4) . ?
S1 O2' 1.459(9) . ?
S1 O3' 1.491(8) . ?
S1 O2 1.501(7) . ?
O2 O2' 1.182(13) . ?
O2 O4' 1.705(14) . ?
O2' O3 1.522(15) . ?
O3 O3' 1.221(12) . ?
O3' O4 1.597(13) . ?
O4 O4' 1.010(11) . ?
N1 C3 1.330(6) . ?
N1 C1 1.364(6) . ?
N2 C3 1.326(6) . ?
N2 C2 1.356(6) . ?
N2 C4 1.463(6) . ?
N3 C6 1.322(6) . ?
N3 C7 1.367(6) . ?
N4 C6 1.335(6) . ?
N4 C8 1.363(7) . ?
N4 C9 1.470(6) . ?
N5 C13 1.323(6) . ?
N5 C11 1.374(6) . ?
N6 C13 1.343(6) . ?
N6 C12 1.358(6) . ?
N6 C14 1.469(6) . ?
C1 C2 1.342(7) . ?
C4 C5 1.517(7) . ?
C5 C5 1.489(11) 3_676 ?
C7 C8 1.348(7) . ?
C9 C10 1.516(7) . ?
C10 C10 1.531(9) 3_766 ?
C11 C12 1.331(7) . ?
C14 C15 1.498(7) . ?
C15 C15 1.522(10) 3_667 ?

loop_
_geom_torsion_atom_site_label_1
_geom_torsion_atom_site_label_2
_geom_torsion_atom_site_label_3
_geom_torsion_atom_site_label_4
_geom_torsion
_geom_torsion_site_symmetry_1
_geom_torsion_site_symmetry_2
_geom_torsion_site_symmetry_3
_geom_torsion_site_symmetry_4
_geom_torsion_publ_flag
O3 S1 O1 Zn1 64.7(13) . . . . ?
O4' S1 O1 Zn1 -128.5(13) . . . . ?
O4 S1 O1 Zn1 -171.6(12) . . . . ?
O2' S1 O1 Zn1 -4.6(15) . . . . ?
O3' S1 O1 Zn1 117.2(12) . . . . ?
O2 S1 O1 Zn1 -53.5(13) . . . . ?
N5 Zn1 O1 S1 -130.9(12) . . . . ?
N1 Zn1 O1 S1 95.4(12) . . . . ?
N3 Zn1 O1 S1 -16.4(12) . . . . ?
OW1 Zn1 O1 S1 148.4(11) . . . . ?
O3 S1 O2 O2' 0.1(10) . . . . ?
O4' S1 O2 O2' -144.6(9) . . . . ?
O4 S1 O2 O2' -121.8(8) . . . . ?
O1 S1 O2 O2' 113.9(7) . . . . ?
O2' S1 O2 O2' 0.000(5) . . . . ?
O3' S1 O2 O2' -49.7(13) . . . . ?
O3 S1 O2 O4' 144.8(7) . . . . ?
O4' S1 O2 O4' 0.000(3) . . . . ?
O4 S1 O2 O4' 22.8(6) . . . . ?
O1 S1 O2 O4' -101.5(5) . . . . ?
O2' S1 O2 O4' 144.6(9) . . . . ?
O3' S1 O2 O4' 94.9(11) . . . . ?
S1 O2 O2' S1 0.000(4) . . . . ?
O4' O2 O2' S1 -28.2(6) . . . . ?
S1 O2 O2' O3 -0.1(10) . . . . ?
O4' O2 O2' O3 -28.3(14) . . . . ?
O3 S1 O2' O2 -179.9(10) . . . . ?
O4' S1 O2' O2 36.1(9) . . . . ?
O4 S1 O2' O2 81.1(9) . . . . ?
O1 S1 O2' O2 -84.7(8) . . . . ?
O3' S1 O2' O2 154.1(7) . . . . ?
O2 S1 O2' O2 0.000(5) . . . . ?
O3 S1 O2' O3 0.000(5) . . . . ?
O4' S1 O2' O3 -144.0(8) . . . . ?
O4 S1 O2' O3 -99.1(9) . . . . ?
O1 S1 O2' O3 95.1(7) . . . . ?
O3' S1 O2' O3 -26.0(8) . . . . ?
O2 S1 O2' O3 179.9(10) . . . . ?
O4' S1 O3 O3' -56.9(15) . . . . ?
O4 S1 O3 O3' -27.6(9) . . . . ?
O1 S1 O3 O3' 99.5(7) . . . . ?
O2' S1 O3 O3' -147.2(10) . . . . ?
O3' S1 O3 O3' 0.000(3) . . . . ?
O2 S1 O3 O3' -147.3(7) . . . . ?
O4' S1 O3 O2' 90.3(13) . . . . ?
O4 S1 O3 O2' 119.6(6) . . . . ?
O1 S1 O3 O2' -113.3(5) . . . . ?
O2' S1 O3 O2' 0.000(5) . . . . ?
O3' S1 O3 O2' 147.2(10) . . . . ?
O2 S1 O3 O2' -0.1(8) . . . . ?
O2 O2' O3 O3' 36.5(18) . . . . ?
S1 O2' O3 O3' 36.4(9) . . . . ?
O2 O2' O3 S1 0.1(11) . . . . ?
S1 O2' O3 S1 0.000(6) . . . . ?
S1 O3 O3' S1 0.000(3) . . . . ?
O2' O3 O3' S1 -33.3(9) . . . . ?
S1 O3 O3' O4 24.5(8) . . . . ?
O2' O3 O3' O4 -8.7(15) . . . . ?
O3 S1 O3' O3 0.000(3) . . . . ?
O4' S1 O3' O3 151.2(8) . . . . ?
O4 S1 O3' O3 151.8(10) . . . . ?
O1 S1 O3' O3 -96.2(8) . . . . ?
O2' S1 O3' O3 31.1(9) . . . . ?
O2 S1 O3' O3 67.1(12) . . . . ?
O3 S1 O3' O4 -151.8(9) . . . . ?
O4' S1 O3' O4 -0.6(7) . . . . ?
O4 S1 O3' O4 0.000(1) . . . . ?
O1 S1 O3' O4 112.0(5) . . . . ?
O2' S1 O3' O4 -120.7(6) . . . . ?
O2 S1 O3' O4 -84.6(11) . . . . ?
O3 S1 O4 O4' -156.2(9) . . . . ?
O4' S1 O4 O4' 0.000(1) . . . . ?
O1 S1 O4 O4' 83.1(8) . . . . ?
O2' S1 O4 O4' -82.8(12) . . . . ?
O3' S1 O4 O4' -179.1(10) . . . . ?
O2 S1 O4 O4' -33.6(10) . . . . ?
O3 S1 O4 O3' 22.9(7) . . . . ?
O4' S1 O4 O3' 179.1(10) . . . . ?
O1 S1 O4 O3' -97.8(5) . . . . ?
O2' S1 O4 O3' 96.3(9) . . . . ?
O3' S1 O4 O3' 0.0 . . . . ?
O2 S1 O4 O3' 145.5(6) . . . . ?
O3 O3' O4 O4' -24.8(17) . . . . ?
S1 O3' O4 O4' 1.0(12) . . . . ?
O3 O3' O4 S1 -25.8(8) . . . . ?
S1 O3' O4 S1 0.000(1) . . . . ?
S1 O4 O4' S1 0.000(1) . . . . ?
O3' O4 O4' S1 -0.9(11) . . . . ?
S1 O4 O4' O2 32.3(8) . . . . ?
O3' O4 O4' O2 31.3(17) . . . . ?
O3 S1 O4' O4 43.4(16) . . . . ?
O4 S1 O4' O4 0.000(1) . . . . ?
O1 S1 O4' O4 -113.0(8) . . . . ?
O2' S1 O4' O4 119.2(9) . . . . ?
O3' S1 O4' O4 0.8(10) . . . . ?
O2 S1 O4' O4 146.2(10) . . . . ?
O3 S1 O4' O2 -102.8(12) . . . . ?
O4 S1 O4' O2 -146.2(10) . . . . ?
O1 S1 O4' O2 100.8(4) . . . . ?
O2' S1 O4' O2 -27.0(6) . . . . ?
O3' S1 O4' O2 -145.3(6) . . . . ?
O2 S1 O4' O2 0.000(3) . . . . ?
O2' O2 O4' O4 -3.9(15) . . . . ?
S1 O2 O4' O4 -37.2(10) . . . . ?
O2' O2 O4' S1 33.3(8) . . . . ?
S1 O2 O4' S1 0.000(4) . . . . ?
N5 Zn1 N1 C3 -117.1(4) . . . . ?
N3 Zn1 N1 C3 64.8(4) . . . . ?
O1 Zn1 N1 C3 -30.6(4) . . . . ?
OW1 Zn1 N1 C3 155.1(4) . . . . ?
N5 Zn1 N1 C1 73.4(5) . . . . ?
N3 Zn1 N1 C1 -104.8(4) . . . . ?
O1 Zn1 N1 C1 159.9(4) . . . . ?
OW1 Zn1 N1 C1 -14.4(4) . . . . ?
N5 Zn1 N3 C6 114.1(4) . . . . ?
N1 Zn1 N3 C6 -67.3(4) . . . . ?
O1 Zn1 N3 C6 22.9(4) . . . . ?
OW1 Zn1 N3 C6 -155.3(4) . . . . ?
N5 Zn1 N3 C7 -68.1(4) . . . . ?
N1 Zn1 N3 C7 110.5(4) . . . . ?
O1 Zn1 N3 C7 -159.3(4) . . . . ?
OW1 Zn1 N3 C7 22.6(4) . . . . ?
N1 Zn1 N5 C13 72.2(4) . . . . ?
N3 Zn1 N5 C13 -109.7(4) . . . . ?
O1 Zn1 N5 C13 -14.0(4) . . . . ?
OW1 Zn1 N5 C13 159.0(4) . . . . ?
N1 Zn1 N5 C11 -113.1(4) . . . . ?
N3 Zn1 N5 C11 65.0(5) . . . . ?
O1 Zn1 N5 C11 160.7(4) . . . . ?
OW1 Zn1 N5 C11 -26.4(4) . . . . ?
C3 N1 C1 C2 0.6(5) . . . . ?
Zn1 N1 C1 C2 171.4(3) . . . . ?
N1 C1 C2 N2 -1.0(6) . . . . ?
C3 N2 C2 C1 1.1(6) . . . . ?
C4 N2 C2 C1 179.2(4) . . . . ?
C2 N2 C3 N1 -0.7(5) . . . . ?
C4 N2 C3 N1 -178.9(4) . . . . ?
C1 N1 C3 N2 0.1(5) . . . . ?
Zn1 N1 C3 N2 -171.8(3) . . . . ?
C3 N2 C4 C5 105.1(6) . . . . ?
C2 N2 C4 C5 -72.7(7) . . . . ?
N2 C4 C5 C5 -56.6(9) . . . 3_676 ?
C7 N3 C6 N4 0.3(6) . . . . ?
Zn1 N3 C6 N4 178.5(3) . . . . ?
C8 N4 C6 N3 -0.3(6) . . . . ?
C9 N4 C6 N3 178.8(4) . . . . ?
C6 N3 C7 C8 -0.3(6) . . . . ?
Zn1 N3 C7 C8 -178.4(4) . . . . ?
N3 C7 C8 N4 0.1(6) . . . . ?
C6 N4 C8 C7 0.1(6) . . . . ?
C9 N4 C8 C7 -179.0(5) . . . . ?
C6 N4 C9 C10 -79.7(6) . . . . ?
C8 N4 C9 C10 99.2(6) . . . . ?
N4 C9 C10 C10 -176.7(5) . . . 3_766 ?
C13 N5 C11 C12 0.1(6) . . . . ?
Zn1 N5 C11 C12 -175.5(4) . . . . ?
N5 C11 C12 N6 -1.0(6) . . . . ?
C13 N6 C12 C11 1.4(6) . . . . ?
C14 N6 C12 C11 177.1(5) . . . . ?
C11 N5 C13 N6 0.8(5) . . . . ?
Zn1 N5 C13 N6 176.6(3) . . . . ?
C12 N6 C13 N5 -1.5(6) . . . . ?
C14 N6 C13 N5 -177.2(4) . . . . ?
C13 N6 C14 C15 100.7(6) . . . . ?
C12 N6 C14 C15 -74.2(7) . . . . ?
N6 C14 C15 C15 -68.0(8) . . . 3_667 ?
